data_1547660
loop_
_publ_author_name
'Wang, Ya'
'Shi, Chao'
'Han, Xiang-Bin'

_publ_section_title
;
 Mixed Bromine--Chlorine Induced Great Dielectric and Second-Order
 Nonlinear Optical Properties Changes in Phase Transitions Compounds
 [H2mdap][BiBr5(1-x)Cl5x] (x = 0.00--1.00)
;
_journal_issue 41
_journal_name_full 'The Journal of Physical Chemistry C'
_journal_page_first 23039
_journal_paper_doi 10.1021/acs.jpcc.7b05126
_journal_volume 121
_journal_year 2017
_chemical_formula_sum 'C4 H14 Bi Br1.8 Cl3.2 N2'
_chemical_formula_weight 556.41
_space_group_crystal_system orthorhombic
_space_group_IT_number 62
_space_group_name_Hall '-P 2ac 2n'
_space_group_name_H-M_alt 'P n m a'
_symmetry_space_group_name_Hall '-P 2ac 2n'
_symmetry_space_group_name_H-M 'P n m a'
_atom_sites_solution_hydrogens mixed
_audit_creation_method SHELXL-2014/7
_cell_angle_alpha 90
_cell_angle_beta 90
_cell_angle_gamma 90
_cell_formula_units_Z 4
_cell_length_a 17.891(18)
_cell_length_b 7.722(8)
_cell_length_c 10.203(11)
_cell_measurement_reflns_used 1747
_cell_measurement_temperature 293(2)
_cell_measurement_theta_max 27.518
_cell_measurement_theta_min 2.298
_cell_volume 1410(3)
_computing_structure_refinement 'SHELXL-2014/7 (Sheldrick, 2014)'
_diffrn_ambient_temperature 293(2)
_diffrn_measured_fraction_theta_full 0.996
_diffrn_measured_fraction_theta_max 0.983
_diffrn_measurement_device_type 'Rigaku, SCXmini'
_diffrn_radiation_type MoK\a
_diffrn_radiation_wavelength 0.71073
_diffrn_reflns_av_R_equivalents 0.1222
_diffrn_reflns_av_unetI/netI 0.0812
_diffrn_reflns_Laue_measured_fraction_full 0.996
_diffrn_reflns_Laue_measured_fraction_max 0.983
_diffrn_reflns_limit_h_max 23
_diffrn_reflns_limit_h_min -23
_diffrn_reflns_limit_k_max 5
_diffrn_reflns_limit_k_min -10
_diffrn_reflns_limit_l_max 13
_diffrn_reflns_limit_l_min -7
_diffrn_reflns_number 9924
_diffrn_reflns_point_group_measured_fraction_full 0.996
_diffrn_reflns_point_group_measured_fraction_max 0.983
_diffrn_reflns_theta_full 25.242
_diffrn_reflns_theta_max 27.518
_diffrn_reflns_theta_min 2.298
_diffrn_source '\w scans'
_exptl_absorpt_coefficient_mu 18.174
_exptl_absorpt_correction_type multi-scan
_exptl_crystal_colour pale-yellow
_exptl_crystal_density_diffrn 2.621
_exptl_crystal_density_method 'not measured'
_exptl_crystal_description block
_exptl_crystal_F_000 1009.6
_exptl_crystal_size_max 0.34
_exptl_crystal_size_mid 0.3
_exptl_crystal_size_min 0.28
_exptl_transmission_factor_max 0.006
_exptl_transmission_factor_min 0.003
_refine_diff_density_max 1.840
_refine_diff_density_min -3.387
_refine_diff_density_rms 0.326
_refine_ls_extinction_coef 0.0071(12)
_refine_ls_extinction_expression Fc^*^=kFc[1+0.001xFc^2^\l^3^/sin(2\q)]^-1/4^
_refine_ls_extinction_method 'SHELXL-2014/7 (Sheldrick 2014'
_refine_ls_goodness_of_fit_ref 1.253
_refine_ls_hydrogen_treatment constr
_refine_ls_matrix_type full
_refine_ls_number_parameters 78
_refine_ls_number_reflns 1718
_refine_ls_number_restraints 190
_refine_ls_restrained_S_all 1.210
_refine_ls_R_factor_all 0.1256
_refine_ls_R_factor_gt 0.0992
_refine_ls_shift/su_max 0.000
_refine_ls_shift/su_mean 0.000
_refine_ls_structure_factor_coef Fsqd
_refine_ls_weighting_details 'w=1/[\s^2^(Fo^2^)+(0.1102P)^2^+5.1694P] where P=(Fo^2^+2Fc^2^)/3'
_refine_ls_weighting_scheme calc
_refine_ls_wR_factor_gt 0.2400
_refine_ls_wR_factor_ref 0.2583
_reflns_Friedel_coverage 0.000
_reflns_number_gt 1362
_reflns_number_total 1747
_reflns_threshold_expression 'I > 2\s(I)'
_cod_data_source_file jp7b05126_si_002.cif
_cod_data_source_block 0.64_363K
_cod_depositor_comments 'Adding full bibliography for 1547653--1547662.cif.'
_cod_original_formula_sum 'C4 H14 Bi Br1.80 Cl3.20 N2'
_cod_database_code 1547660
_publcif_datablock.id {e7f6c355-eabf-4b37-8bc9-b64f7c5e2088}

_shelx_shelxl_version_number 2014/7
_shelx_space_group_comment
;
The symmetry employed for this shelxl refinement is uniquely defined
by the following loop, which should always be used as a source of
symmetry information in preference to the above space-group names.
They are only intended as comments.
;
_shelx_estimated_absorpt_t_min 0.003
_shelx_estimated_absorpt_t_max 0.006

loop_
_space_group_symop_operation_xyz
'x, y, z'
'-x+1/2, -y, z+1/2'
'x+1/2, -y+1/2, -z+1/2'
'-x, y+1/2, -z'
'-x, -y, -z'
'x-1/2, y, -z-1/2'
'-x-1/2, y-1/2, z-1/2'
'x, -y-1/2, z'

loop_
_atom_site_label
_atom_site_type_symbol
_atom_site_fract_x
_atom_site_fract_y
_atom_site_fract_z
_atom_site_U_iso_or_equiv
_atom_site_adp_type
_atom_site_occupancy
_atom_site_site_symmetry_order
_atom_site_calc_flag
_atom_site_refinement_flags_posn
_atom_site_refinement_flags_adp
_atom_site_refinement_flags_occupancy
Bi1 Bi 0.56756(6) 0.7500 0.32795(9) 0.0570(5) Uani 1 2 d S TU P
Br1 Br 0.4417(3) 0.7500 0.1599(5) 0.0899(18) Uani 0.36 2 d S TU P
Cl1 Cl 0.4417(3) 0.7500 0.1599(5) 0.0899(18) Uani 0.64 2 d S TU P
Br2 Br 0.6228(3) 1.0034(5) 0.1770(4) 0.0956(13) Uani 0.36 1 d . U P
Cl2 Cl 0.6228(3) 1.0034(5) 0.1770(4) 0.0956(13) Uani 0.64 1 d . U P
Br3 Br 0.7026(3) 0.7500 0.4672(5) 0.0756(13) Uani 0.36 2 d S TU P
Cl3 Cl 0.7026(3) 0.7500 0.4672(5) 0.0756(13) Uani 0.64 2 d S TU P
Br4 Br 0.5000 1.0000 0.5000 0.141(3) Uani 0.36 2 d S U P
Cl4 Cl 0.5000 1.0000 0.5000 0.141(3) Uani 0.64 2 d S U P
C4 C 0.809(3) 0.7500 1.065(3) 0.129(14) Uani 1 2 d DS TU P
H4A H 0.8569 0.8030 1.0826 0.194 Uiso 0.5 1 calc R U P
H4B H 0.7707 0.8140 1.1091 0.194 Uiso 0.5 1 calc R U P
H4C H 0.8098 0.6330 1.0971 0.194 Uiso 0.5 1 calc R U P
N2 N 0.795(2) 0.7500 0.922(3) 0.143(12) Uani 1 2 d DS TU P
H2A H 0.8006 0.6434 0.8937 0.172 Uiso 0.5 1 d R U P
H2B H 0.8318 0.8115 0.8856 0.172 Uiso 0.5 1 d R U P
N1 N 0.530(2) 0.7500 0.891(5) 0.195(19) Uani 1 2 d DS TU P
H1A H 0.4901 0.7962 0.8533 0.293 Uiso 0.5 1 calc R U P
H1B H 0.5205 0.6417 0.9148 0.293 Uiso 0.5 1 calc R U P
H1C H 0.5431 0.8121 0.9606 0.293 Uiso 0.5 1 calc R U P
C1 C 0.593(3) 0.7500 0.795(5) 0.162(16) Uani 1 2 d DS TU P
H1D H 0.6029 0.8637 0.7681 0.195 Uiso 0.5 1 d R U P
H1E H 0.5773 0.6871 0.7210 0.195 Uiso 0.5 1 d R U P
C2 C 0.670(3) 0.677(8) 0.834(6) 0.145(15) Uani 0.5 1 d D U P
H2C H 0.6918 0.5877 0.7703 0.174 Uiso 0.5 1 d R U P
H2D H 0.6587 0.5877 0.9088 0.174 Uiso 0.5 1 d R U P
C3 C 0.730(3) 0.816(7) 0.845(6) 0.144(15) Uani 0.5 1 d D U P
H3A H 0.7395 0.8838 0.7699 0.172 Uiso 0.5 1 d R U P
H3B H 0.7075 0.8868 0.9088 0.172 Uiso 0.5 1 d R U P

loop_
_atom_site_aniso_label
_atom_site_aniso_U_11
_atom_site_aniso_U_22
_atom_site_aniso_U_33
_atom_site_aniso_U_23
_atom_site_aniso_U_13
_atom_site_aniso_U_12
Bi1 0.0775(8) 0.0503(7) 0.0433(7) 0.000 0.0111(4) 0.000
Br1 0.089(3) 0.112(5) 0.069(4) 0.000 -0.020(2) 0.000
Cl1 0.089(3) 0.112(5) 0.069(4) 0.000 -0.020(2) 0.000
Br2 0.128(3) 0.070(2) 0.089(3) 0.0245(19) 0.009(2) -0.013(2)
Cl2 0.128(3) 0.070(2) 0.089(3) 0.0245(19) 0.009(2) -0.013(2)
Br3 0.073(3) 0.077(3) 0.076(3) 0.000 -0.010(2) 0.000
Cl3 0.073(3) 0.077(3) 0.076(3) 0.000 -0.010(2) 0.000
Br4 0.139(6) 0.170(7) 0.114(5) -0.076(5) 0.001(3) 0.063(5)
Cl4 0.139(6) 0.170(7) 0.114(5) -0.076(5) 0.001(3) 0.063(5)
C4 0.13(3) 0.13(3) 0.13(2) 0.000 -0.01(2) 0.000
N2 0.12(2) 0.18(3) 0.13(2) 0.000 -0.018(18) 0.000
N1 0.13(3) 0.24(5) 0.21(4) 0.000 0.01(3) 0.000
C1 0.12(2) 0.20(4) 0.17(3) 0.000 -0.02(2) 0.000
C2 0.120(19) 0.17(4) 0.15(3) 0.02(2) -0.02(2) -0.010(13)
C3 0.12(2) 0.17(4) 0.14(3) 0.01(2) -0.02(2) -0.008(15)

loop_
_atom_type_symbol
_atom_type_description
_atom_type_scat_dispersion_real
_atom_type_scat_dispersion_imag
_atom_type_scat_source
C C 0.0033 0.0016 'International Tables Vol C Tables 4.2.6.8 and 6.1.1.4'
H H 0.0000 0.0000 'International Tables Vol C Tables 4.2.6.8 and 6.1.1.4'
Bi Bi -4.1077 10.2566 'International Tables Vol C Tables 4.2.6.8 and 6.1.1.4'
Br Br -0.2901 2.4595 'International Tables Vol C Tables 4.2.6.8 and 6.1.1.4'
N N 0.0061 0.0033 'International Tables Vol C Tables 4.2.6.8 and 6.1.1.4'
Cl Cl 0.1484 0.1585 'International Tables Vol C Tables 4.2.6.8 and 6.1.1.4'

loop_
_geom_angle_atom_site_label_1
_geom_angle_atom_site_label_2
_geom_angle_atom_site_label_3
_geom_angle
_geom_angle_site_symmetry_1
_geom_angle_site_symmetry_3
Cl2 Bi1 Br2 0.0 8_575 8_575
Cl2 Bi1 Br2 93.9 8_575 .
Br2 Bi1 Br2 93.9(2) 8_575 .
Cl2 Bi1 Br3 88.48(15) 8_575 .
Br2 Bi1 Br3 88.48(15) 8_575 .
Br2 Bi1 Br3 88.47(15) . .
Cl2 Bi1 Br1 86.87(15) 8_575 .
Br2 Bi1 Br1 86.87(15) 8_575 .
Br2 Bi1 Br1 86.87(15) . .
Br3 Bi1 Br1 173.17(17) . .
Cl2 Bi1 Br4 175.07(11) 8_575 .
Br2 Bi1 Br4 175.07(11) 8_575 .
Br2 Bi1 Br4 90.89(12) . .
Br3 Bi1 Br4 93.02(10) . .
Br1 Bi1 Br4 92.03(11) . .
Cl2 Bi1 Cl4 90.89(12) 8_575 4_646
Br2 Bi1 Cl4 90.89(12) 8_575 4_646
Br2 Bi1 Cl4 175.07(11) . 4_646
Br3 Bi1 Cl4 93.02(10) . 4_646
Br1 Bi1 Cl4 92.03(11) . 4_646
Br4 Bi1 Cl4 84.3 . 4_646
Cl2 Bi1 Br4 90.89(12) 8_575 4_646
Br2 Bi1 Br4 90.89(12) 8_575 4_646
Br2 Bi1 Br4 175.07(11) . 4_646
Br3 Bi1 Br4 93.02(10) . 4_646
Br1 Bi1 Br4 92.03(11) . 4_646
Br4 Bi1 Br4 84.34(8) . 4_646
Cl4 Bi1 Br4 0.0 4_646 4_646
Bi1 Br4 Bi1 180.00(4) . 5_676
C4 N2 C3 131(4) . 8_575
C4 N2 C3 131(4) . .
C3 N2 C3 40(5) 8_575 .
N1 C1 C2 120(5) . .
N1 C1 C2 120(5) . 8_575
C2 C1 C2 43(5) . 8_575
C3 C2 C2 87(6) 8_575 8_575
C3 C2 C1 154(8) 8_575 .
C2 C2 C1 68(2) 8_575 .
C3 C2 C3 42(6) 8_575 .
C2 C2 C3 46(3) 8_575 .
C1 C2 C3 113(4) . .
C3 C3 C2 93(6) 8_575 8_575
C3 C3 N2 70(2) 8_575 .
C2 C3 N2 147(8) 8_575 .
C3 C3 C2 46(3) 8_575 .
C2 C3 C2 47(6) 8_575 .
N2 C3 C2 111(4) . .

loop_
_geom_bond_atom_site_label_1
_geom_bond_atom_site_label_2
_geom_bond_distance
_geom_bond_site_symmetry_2
Bi1 Cl2 2.679(4) 8_575
Bi1 Br2 2.679(4) 8_575
Bi1 Br2 2.679(4) .
Bi1 Br3 2.803(6) .
Bi1 Br1 2.830(6) .
Bi1 Br4 2.876(2) .
Bi1 Cl4 2.876(2) 4_646
Bi1 Br4 2.876(2) 4_646
Br4 Bi1 2.876(2) 5_676
C4 N2 1.488(10) .
N2 C3 1.488(10) 8_575
N2 C3 1.489(10) .
N1 C1 1.488(10) .
C1 C2 1.528(10) .
C1 C2 1.528(10) 8_575
C2 C3 1.09(5) 8_575
C2 C2 1.12(12) 8_575
C2 C3 1.530(10) .
C3 C3 1.02(12) 8_575
C3 C2 1.09(5) 8_575
